data_2209015
loop_
_publ_author_name
'Hu, Ren-Zhi'
'Wang, Jian-Hua'
'Cheng, Kui'
'Li, Zhi-Bin'
'Yan, Zheng'

_publ_section_title
;\m-Terephthalato-\k^2^<i>O</i>^1^:<i>O</i>^4^-bis[bis(propane-1,3-diamine-\k^2^<i>N</i>,<i>N</i>')iron(II)]
 bis(perchlorate)
;
_journal_coeditor_code TK2020
_journal_issue 5
_journal_name_full 'Acta Crystallographica Section E'
_journal_page_first m1054
_journal_page_last m1055
_journal_paper_doi 10.1107/S1600536806012165
_journal_volume 62
_journal_year 2006
_chemical_formula_iupac '[Fe2 (C8 H4 O4) (C3 H10 N2)4] (Cl O4)2'
_chemical_formula_moiety 'C20 H44 Cl2 Fe2 N8 O12'
_chemical_formula_sum 'C20 H44 Cl2 Fe2 N8 O12'
_chemical_formula_weight 771.23
_chemical_name_systematic
;
\m-Terephthalato-\k^2^O^1^:O^4^-bis[bis(propane-1,3-diamine-
\k^2^N,N')ferrate(II)] bis(perchlorate)
;
_space_group_IT_number 14
_symmetry_cell_setting monoclinic
_symmetry_space_group_name_Hall '-P 2yn'
_symmetry_space_group_name_H-M 'P 1 21/n 1'
_atom_sites_solution_hydrogens geom
_atom_sites_solution_primary direct
_atom_sites_solution_secondary difmap
_audit_creation_method SHELXL-97
_cell_angle_alpha 90
_cell_angle_beta 93.05(3)
_cell_angle_gamma 90
_cell_formula_units_Z 2
_cell_length_a 10.165(2)
_cell_length_b 10.143(2)
_cell_length_c 16.012(3)
_cell_measurement_reflns_used 3781
_cell_measurement_temperature 293(2)
_cell_measurement_theta_max 27.5
_cell_measurement_theta_min 1.0
_cell_volume 1648.6(6)
_computing_cell_refinement 'SAINT (Siemens, 1996)'
_computing_data_collection 'SMART (Siemens, 1996)'
_computing_data_reduction SAINT
_computing_molecular_graphics 'SHELXTL (Sheldrick, 1997b)'
_computing_publication_material SHELXTL
_computing_structure_refinement 'SHELXL97 (Sheldrick, 1997a)'
_computing_structure_solution 'SHELXS97 (Sheldrick, 1997a)'
_diffrn_ambient_temperature 293(2)
_diffrn_measured_fraction_theta_full 0.997
_diffrn_measured_fraction_theta_max 0.997
_diffrn_measurement_device_type 'Bruker SMART CCD area-detector'
_diffrn_measurement_method \w
_diffrn_radiation_monochromator graphite
_diffrn_radiation_source 'fine-focus sealed tube'
_diffrn_radiation_type MoK\a
_diffrn_radiation_wavelength 0.71073
_diffrn_reflns_av_R_equivalents 0.025
_diffrn_reflns_av_sigmaI/netI 0.048
_diffrn_reflns_limit_h_max 13
_diffrn_reflns_limit_h_min 0
_diffrn_reflns_limit_k_max 13
_diffrn_reflns_limit_k_min 0
_diffrn_reflns_limit_l_max 20
_diffrn_reflns_limit_l_min -20
_diffrn_reflns_number 3980
_diffrn_reflns_theta_full 27.5
_diffrn_reflns_theta_max 27.5
_diffrn_reflns_theta_min 2.3
_diffrn_standards_decay_% 0
_diffrn_standards_number 0
_exptl_absorpt_coefficient_mu 1.109
_exptl_absorpt_correction_T_max 0.784
_exptl_absorpt_correction_T_min 0.696
_exptl_absorpt_correction_type multi-scan
_exptl_absorpt_process_details '(SADABS; Sheldrick, 1996)'
_exptl_crystal_colour black
_exptl_crystal_density_diffrn 1.554
_exptl_crystal_density_method 'not measured'
_exptl_crystal_description block
_exptl_crystal_F_000 804
_exptl_crystal_size_max 0.34
_exptl_crystal_size_mid 0.28
_exptl_crystal_size_min 0.22
_refine_diff_density_max 0.65
_refine_diff_density_min -0.58
_refine_ls_extinction_coef 0.024(3)
_refine_ls_extinction_expression Fc^*^=kFc[1+0.001xFc^2^\l^3^/sin(2\q)]^-1/4^
_refine_ls_extinction_method SHELXL97
_refine_ls_goodness_of_fit_ref 1.03
_refine_ls_hydrogen_treatment constr
_refine_ls_matrix_type full
_refine_ls_number_parameters 200
_refine_ls_number_reflns 3781
_refine_ls_number_restraints 0
_refine_ls_restrained_S_all 1.03
_refine_ls_R_factor_all 0.102
_refine_ls_R_factor_gt 0.061
_refine_ls_shift/su_max 0.000
_refine_ls_shift/su_mean 0.000
_refine_ls_structure_factor_coef Fsqd
_refine_ls_weighting_details 'calc w=1/[\s^2^(Fo^2^)+(0.0957P)^2^+1.6922P] where P=(Fo^2^+2Fc^2^)/3'
_refine_ls_weighting_scheme calc
_refine_ls_wR_factor_gt 0.159
_refine_ls_wR_factor_ref 0.184
_reflns_number_gt 2463
_reflns_number_total 3781
_reflns_threshold_expression I>2\s(I)
_cod_data_source_file tk2020.cif
_cod_data_source_block I
_cod_depositor_comments
;
The following automatic conversions were performed:
'_symmetry_cell_setting' value 'Monoclinic' changed to 'monoclinic'
according to '/home/saulius/struct/CIF-dictionaries/cif_core.dic'
dictionary named 'cif_core.dic' version 2.4.1 from 2010-06-29.

Automatic conversion script
Id: cif_fix_enum 1527 2010-12-29 10:47:43Z saulius 

The following automatic conversions were performed:

'_symmetry_cell_setting' value 'Monoclinic' changed to 'monoclinic'
according to /home/saulius/struct/CIF-dictionaries/cif_core.dic
dictionary named 'cif_core.dic' version 2.4.1 from 2010-06-29.

Automatic conversion script
Id: cif_fix_values 1715 2011-07-08 13:25:40Z adriana 
;
_cod_original_sg_symbol_H-M 'P 21/n'
_cod_database_code 2209015
_cod_database_fobs_code 2209015

loop_
_symmetry_equiv_pos_as_xyz
'x, y, z'
'-x+1/2, y+1/2, -z+1/2'
'-x, -y, -z'
'x-1/2, -y-1/2, z-1/2'

loop_
_atom_site_type_symbol
_atom_site_label
_atom_site_fract_x
_atom_site_fract_y
_atom_site_fract_z
_atom_site_U_iso_or_equiv
_atom_site_adp_type
_atom_site_calc_flag
_atom_site_refinement_flags
_atom_site_occupancy
Fe Fe1 0.97061(6) 0.38976(6) 0.22144(3) 0.0371(2) Uani d . 1
Cl Cl1 0.31946(16) 0.33021(16) 0.34012(10) 0.0732(5) Uani d . 1
O O1 0.7985(4) 0.4119(4) 0.1265(2) 0.0646(10) Uani d . 1
O O2 0.6930(4) 0.5629(5) 0.1964(2) 0.0767(13) Uani d . 1
O O3 0.4389(9) 0.2921(10) 0.3726(6) 0.224(5) Uani d . 1
O O4 0.2631(6) 0.2163(6) 0.3034(5) 0.140(2) Uani d . 1
O O5 0.3307(9) 0.4245(8) 0.2824(4) 0.176(4) Uani d . 1
O O6 0.2561(13) 0.3824(9) 0.4063(7) 0.235(6) Uani d . 1
N N1 0.8450(5) 0.3517(5) 0.3129(3) 0.0666(13) Uani d . 1
H H1A 0.7652 0.3825 0.2953 0.080 Uiso calc R 1
H H1B 0.8378 0.2636 0.3171 0.080 Uiso calc R 1
N N2 0.9761(6) 0.5788(5) 0.2619(4) 0.0775(15) Uani d . 1
H H2A 1.0424 0.6189 0.2368 0.093 Uiso calc R 1
H H2B 0.9010 0.6175 0.2423 0.093 Uiso calc R 1
N N3 1.1092(5) 0.4307(5) 0.1369(3) 0.0688(13) Uani d . 1
H H3A 1.1084 0.5181 0.1274 0.083 Uiso calc R 1
H H3B 1.1889 0.4103 0.1605 0.083 Uiso calc R 1
N N4 0.9960(4) 0.1958(4) 0.1975(3) 0.0573(11) Uani d . 1
H H4A 1.0753 0.1713 0.2200 0.069 Uiso calc R 1
H H4B 0.9346 0.1501 0.2238 0.069 Uiso calc R 1
C C1 0.8748(8) 0.4040(8) 0.3980(4) 0.094(2) Uani d . 1
H H1C 0.9581 0.3682 0.4199 0.112 Uiso calc R 1
H H1D 0.8069 0.3757 0.4344 0.112 Uiso calc R 1
C C2 0.8823(8) 0.5560(9) 0.3985(4) 0.094(2) Uani d . 1
H H2C 0.7999 0.5909 0.3745 0.113 Uiso calc R 1
H H2D 0.8921 0.5861 0.4560 0.113 Uiso calc R 1
C C3 0.9920(8) 0.6102(7) 0.3516(5) 0.091(2) Uani d . 1
H H3C 0.9952 0.7052 0.3587 0.109 Uiso calc R 1
H H3D 1.0747 0.5741 0.3743 0.109 Uiso calc R 1
C C4 1.0942(7) 0.3618(6) 0.0546(4) 0.0703(17) Uani d . 1
H H4C 1.0098 0.3851 0.0274 0.084 Uiso calc R 1
H H4D 1.1628 0.3914 0.0191 0.084 Uiso calc R 1
C C5 1.1021(6) 0.2162(6) 0.0637(4) 0.0682(15) Uani d . 1
H H5A 1.1838 0.1939 0.0946 0.082 Uiso calc R 1
H H5B 1.1048 0.1769 0.0086 0.082 Uiso calc R 1
C C6 0.9884(6) 0.1568(6) 0.1081(4) 0.0629(14) Uani d . 1
H H6A 0.9057 0.1870 0.0817 0.075 Uiso calc R 1
H H6B 0.9912 0.0615 0.1037 0.075 Uiso calc R 1
C C7 0.7034(5) 0.4881(5) 0.1348(3) 0.0497(11) Uani d . 1
C C8 0.5971(4) 0.4933(5) 0.0654(3) 0.0468(11) Uani d . 1
C C9 0.6119(5) 0.4246(5) -0.0077(3) 0.0542(13) Uani d . 1
H H9 0.6866 0.3733 -0.0136 0.065 Uiso calc R 1
C C10 0.4848(5) 0.5687(6) 0.0733(3) 0.0595(14) Uani d . 1
H H10 0.4734 0.6151 0.1225 0.071 Uiso calc R 1

loop_
_atom_site_aniso_label
_atom_site_aniso_U_11
_atom_site_aniso_U_22
_atom_site_aniso_U_33
_atom_site_aniso_U_12
_atom_site_aniso_U_13
_atom_site_aniso_U_23
Fe1 0.0386(3) 0.0433(4) 0.0293(3) -0.0024(3) 0.0000(2) 0.0014(3)
Cl1 0.0830(10) 0.0606(9) 0.0746(10) 0.0035(8) -0.0091(8) 0.0046(8)
O1 0.058(2) 0.075(3) 0.059(2) 0.0239(19) -0.0151(17) -0.0160(19)
O2 0.074(2) 0.102(3) 0.051(2) 0.033(2) -0.0177(18) -0.030(2)
O3 0.208(9) 0.217(9) 0.228(9) 0.117(7) -0.150(8) -0.093(7)
O4 0.132(5) 0.097(4) 0.186(6) -0.030(4) -0.044(5) -0.024(4)
O5 0.237(9) 0.161(6) 0.123(5) -0.104(6) -0.048(6) 0.069(5)
O6 0.317(15) 0.174(9) 0.230(11) 0.063(8) 0.167(12) -0.019(7)
N1 0.064(3) 0.090(4) 0.046(2) -0.005(3) 0.008(2) 0.001(2)
N2 0.086(4) 0.070(3) 0.078(3) -0.008(3) 0.012(3) -0.012(3)
N3 0.072(3) 0.075(3) 0.061(3) -0.017(3) 0.010(2) 0.002(2)
N4 0.063(3) 0.061(3) 0.048(2) -0.001(2) 0.0014(19) 0.011(2)
C1 0.103(5) 0.136(7) 0.043(3) 0.000(5) 0.009(3) 0.001(4)
C2 0.093(5) 0.126(7) 0.062(4) 0.023(5) -0.004(4) -0.034(4)
C3 0.092(5) 0.086(5) 0.092(5) 0.003(4) -0.020(4) -0.040(4)
C4 0.080(4) 0.086(5) 0.046(3) -0.009(3) 0.013(3) 0.007(3)
C5 0.062(3) 0.083(4) 0.060(3) 0.006(3) 0.008(3) -0.004(3)
C6 0.071(3) 0.054(3) 0.064(3) 0.008(3) 0.001(3) -0.003(3)
C7 0.049(2) 0.060(3) 0.039(2) 0.011(2) -0.0039(19) -0.008(2)
C8 0.045(2) 0.052(3) 0.043(2) 0.004(2) -0.0035(19) -0.005(2)
C9 0.046(2) 0.068(3) 0.047(3) 0.017(2) -0.005(2) -0.012(2)
C10 0.055(3) 0.075(4) 0.047(3) 0.013(3) -0.004(2) -0.017(3)

loop_
_atom_type_symbol
_atom_type_description
_atom_type_scat_dispersion_real
_atom_type_scat_dispersion_imag
_atom_type_scat_source
C C 0.0033 0.0016 'International Tables Vol C Tables 4.2.6.8 and 6.1.1.4'
H H 0.0000 0.0000 'International Tables Vol C Tables 4.2.6.8 and 6.1.1.4'
N N 0.0061 0.0033 'International Tables Vol C Tables 4.2.6.8 and 6.1.1.4'
O O 0.0106 0.0060 'International Tables Vol C Tables 4.2.6.8 and 6.1.1.4'
Cl Cl 0.1484 0.1585 'International Tables Vol C Tables 4.2.6.8 and 6.1.1.4'
Fe Fe 0.3463 0.8444 'International Tables Vol C Tables 4.2.6.8 and 6.1.1.4'

loop_
_geom_angle_atom_site_label_1
_geom_angle_atom_site_label_2
_geom_angle_atom_site_label_3
_geom_angle_site_symmetry_1
_geom_angle_site_symmetry_3
_geom_angle
_geom_angle_publ_flag
O1 Fe1 N1 . . 90.57(18) y
O1 Fe1 N2 . . 97.4(2) y
O1 Fe1 N3 . . 94.04(18) y
O1 Fe1 N4 . . 94.06(15) y
N1 Fe1 N2 . . 87.5(2) y
N1 Fe1 N3 . . 175.23(19) y
N1 Fe1 N4 . . 92.5(2) y
N2 Fe1 N3 . . 90.7(2) y
N2 Fe1 N4 . . 168.6(2) y
N3 Fe1 N4 . . 88.4(2) y
O5 Cl1 O3 . . 111.2(7) ?
O5 Cl1 O6 . . 108.5(6) ?
O3 Cl1 O6 . . 105.2(7) ?
O5 Cl1 O4 . . 110.3(5) ?
O3 Cl1 O4 . . 105.3(5) ?
O6 Cl1 O4 . . 116.3(6) ?
C7 O1 Fe1 . . 124.3(3) ?
Fe1 N1 C1 . . 119.4(4) y
C1 N1 H1A . . 107.5 ?
Fe1 N1 H1A . . 107.5 ?
C1 N1 H1B . . 107.5 ?
Fe1 N1 H1B . . 107.5 ?
H1A N1 H1B . . 107.0 ?
Fe1 N2 C3 . . 121.2(5) y
C3 N2 H2A . . 107.0 ?
Fe1 N2 H2A . . 107.0 ?
C3 N2 H2B . . 107.0 ?
Fe1 N2 H2B . . 107.0 ?
H2A N2 H2B . . 106.8 ?
Fe1 N3 C4 . . 116.6(4) y
C4 N3 H3A . . 108.2 ?
Fe1 N3 H3A . . 108.2 ?
C4 N3 H3B . . 108.2 ?
Fe1 N3 H3B . . 108.2 ?
H3A N3 H3B . . 107.3 ?
Fe1 N4 C6 . . 116.2(3) y
C6 N4 H4A . . 108.2 ?
Fe1 N4 H4A . . 108.2 ?
C6 N4 H4B . . 108.2 ?
Fe1 N4 H4B . . 108.2 ?
H4A N4 H4B . . 107.4 ?
N1 C1 C2 . . 111.7(6) ?
N1 C1 H1C . . 109.3 ?
C2 C1 H1C . . 109.3 ?
N1 C1 H1D . . 109.3 ?
C2 C1 H1D . . 109.3 ?
H1C C1 H1D . . 107.9 ?
C3 C2 C1 . . 114.0(6) ?
C3 C2 H2C . . 108.7 ?
C1 C2 H2C . . 108.7 ?
C3 C2 H2D . . 108.7 ?
C1 C2 H2D . . 108.7 ?
H2C C2 H2D . . 107.6 ?
N2 C3 C2 . . 111.5(6) ?
N2 C3 H3C . . 109.3 ?
C2 C3 H3C . . 109.3 ?
N2 C3 H3D . . 109.3 ?
C2 C3 H3D . . 109.3 ?
H3C C3 H3D . . 108.0 ?
C5 C4 N3 . . 112.1(5) ?
C5 C4 H4C . . 109.2 ?
N3 C4 H4C . . 109.2 ?
C5 C4 H4D . . 109.2 ?
N3 C4 H4D . . 109.2 ?
H4C C4 H4D . . 107.9 ?
C4 C5 C6 . . 113.8(5) ?
C4 C5 H5A . . 108.8 ?
C6 C5 H5A . . 108.8 ?
C4 C5 H5B . . 108.8 ?
C6 C5 H5B . . 108.8 ?
H5A C5 H5B . . 107.7 ?
N4 C6 C5 . . 110.2(5) ?
N4 C6 H6A . . 109.6 ?
C5 C6 H6A . . 109.6 ?
N4 C6 H6B . . 109.6 ?
C5 C6 H6B . . 109.6 ?
H6A C6 H6B . . 108.1 ?
O1 C7 O2 . . 123.8(4) ?
O1 C7 C8 . . 118.1(4) ?
O2 C7 C8 . . 118.1(4) ?
C9 C8 C10 . . 119.0(4) ?
C9 C8 C7 . . 120.1(4) ?
C10 C8 C7 . . 120.9(4) ?
C8 C9 C10 . 3_665 120.6(4) ?
C8 C9 H9 . . 119.7 ?
C10 C9 H9 3_665 . 119.7 ?
C8 C10 C9 . 3_665 120.5(5) ?
C8 C10 H10 . . 119.8 ?
C9 C10 H10 3_665 . 119.8 ?

loop_
_geom_bond_atom_site_label_1
_geom_bond_atom_site_label_2
_geom_bond_site_symmetry_2
_geom_bond_distance
_geom_bond_publ_flag
Fe1 O1 . 2.267(4) y
Fe1 N1 . 2.030(4) y
Fe1 N2 . 2.024(5) y
Fe1 N3 . 2.047(5) y
Fe1 N4 . 2.024(5) y
Cl1 O5 . 1.339(6) ?
Cl1 O3 . 1.352(7) ?
Cl1 O6 . 1.375(8) ?
Cl1 O4 . 1.405(6) ?
O1 C7 . 1.250(5) ?
O2 C7 . 1.253(6) ?
N1 C1 . 1.479(8) y
N1 H1A . 0.9000 ?
N1 H1B . 0.9000 ?
N2 C3 . 1.472(9) y
N2 H2A . 0.9000 ?
N2 H2B . 0.9000 ?
N3 C4 . 1.493(7) y
N3 H3A . 0.9000 ?
N3 H3B . 0.9000 ?
N4 C6 . 1.483(7) y
N4 H4A . 0.9000 ?
N4 H4B . 0.9000 ?
C1 C2 . 1.544(11) ?
C1 H1C . 0.9700 ?
C1 H1D . 0.9700 ?
C2 C3 . 1.482(11) ?
C2 H2C . 0.9700 ?
C2 H2D . 0.9700 ?
C3 H3C . 0.9700 ?
C3 H3D . 0.9700 ?
C4 C5 . 1.486(8) ?
C4 H4C . 0.9700 ?
C4 H4D . 0.9700 ?
C5 C6 . 1.514(8) ?
C5 H5A . 0.9700 ?
C5 H5B . 0.9700 ?
C6 H6A . 0.9700 ?
C6 H6B . 0.9700 ?
C7 C8 . 1.509(6) ?
C8 C9 . 1.377(6) ?
C8 C10 . 1.385(7) ?
C9 C10 3_665 1.401(7) ?
C9 H9 . 0.9300 ?
C10 C9 3_665 1.401(7) ?
C10 H10 . 0.9300 ?
